data_7026276
loop_
_publ_author_name
'Yu, Fan'
'Long, Yu-Xiang'
'Ren, Yan-Ping'
'Kong, Xiang-Jian'
'Long, La-Sheng'
'Huang, Rong-Bin'
'Zheng, Lan-Sun'

_publ_section_title
;
 Structures, magnetic and catalytic properties of three sandwich-type
 silicotungstates containing tetranuclear copper(II) clusters.
;
_journal_issue 32
_journal_name_full 'Dalton transactions (Cambridge, England : 2003)'
_journal_page_first 7588
_journal_page_last 7594
_journal_paper_doi 10.1039/c0dt00322k
_journal_volume 39
_journal_year 2010
_chemical_formula_sum 'Cu4 H96 N12 O92 Si2 W18'
_chemical_formula_weight 5356.53
_chemical_name_systematic
;
?
;
_space_group_IT_number 14
_symmetry_cell_setting monoclinic
_symmetry_space_group_name_Hall '-P 2yn'
_symmetry_space_group_name_H-M 'P 1 21/n 1'
_atom_sites_solution_hydrogens none
_atom_sites_solution_primary direct
_atom_sites_solution_secondary difmap
_audit_creation_method SHELXL-97
_cell_angle_alpha 90.00
_cell_angle_beta 112.518(2)
_cell_angle_gamma 90.00
_cell_formula_units_Z 2
_cell_length_a 16.396(2)
_cell_length_b 13.8120(19)
_cell_length_c 19.875(3)
_cell_measurement_reflns_used 8552
_cell_measurement_temperature 123(2)
_cell_measurement_theta_max 28.11
_cell_measurement_theta_min 2.22
_cell_volume 4157.8(10)
_computing_cell_refinement 'SHELXTL-Plus (Sheldrick, 1990)'
_computing_data_collection 'SHELXTL-Plus (Sheldrick, 1990)'
_computing_data_reduction 'SHELXTL-Plus (Sheldrick, 1990)'
_computing_molecular_graphics 'SHELXTL V.5.0 (Sheldrick, 1997)'
_computing_publication_material 'SHELXL-97 (Sheldrick, 1997)'
_computing_structure_refinement 'SHELXL-97 (Sheldrick, 1997)'
_computing_structure_solution 'SHELXS-97 (Sheldrick, 1990)'
_diffrn_ambient_temperature 123(2)
_diffrn_measured_fraction_theta_full 0.983
_diffrn_measured_fraction_theta_max 0.983
_diffrn_measurement_device_type 'Bruker Smart Apex CCD area detector'
_diffrn_measurement_method 'phi and omega scans'
_diffrn_radiation_monochromator graphite
_diffrn_radiation_source 'fine-focus sealed tube'
_diffrn_radiation_type MoK\a
_diffrn_radiation_wavelength 0.71073
_diffrn_reflns_av_R_equivalents 0.0744
_diffrn_reflns_av_sigmaI/netI 0.0652
_diffrn_reflns_limit_h_max 18
_diffrn_reflns_limit_h_min -19
_diffrn_reflns_limit_k_max 16
_diffrn_reflns_limit_k_min -16
_diffrn_reflns_limit_l_max 23
_diffrn_reflns_limit_l_min -23
_diffrn_reflns_number 27437
_diffrn_reflns_theta_full 25.00
_diffrn_reflns_theta_max 25.00
_diffrn_reflns_theta_min 1.85
_exptl_absorpt_coefficient_mu 25.948
_exptl_absorpt_correction_T_max 0.2035
_exptl_absorpt_correction_T_min 0.1121
_exptl_absorpt_correction_type multi-scan
_exptl_absorpt_process_details SADABS
_exptl_crystal_colour cyan
_exptl_crystal_density_diffrn 4.279
_exptl_crystal_density_meas ?
_exptl_crystal_density_method 'not measured'
_exptl_crystal_description block
_exptl_crystal_F_000 4784
_exptl_crystal_size_max 0.15
_exptl_crystal_size_mid 0.09
_exptl_crystal_size_min 0.09
_refine_diff_density_max 4.249
_refine_diff_density_min -4.416
_refine_diff_density_rms 0.640
_refine_ls_extinction_method none
_refine_ls_goodness_of_fit_ref 1.057
_refine_ls_hydrogen_treatment none
_refine_ls_matrix_type full
_refine_ls_number_parameters 577
_refine_ls_number_reflns 7208
_refine_ls_number_restraints 144
_refine_ls_restrained_S_all 1.051
_refine_ls_R_factor_all 0.0656
_refine_ls_R_factor_gt 0.0586
_refine_ls_shift/su_max 0.001
_refine_ls_shift/su_mean 0.000
_refine_ls_structure_factor_coef Fsqd
_refine_ls_weighting_details 'calc w=1/[\s^2^(Fo^2^)+(0.1008P)^2^+0.0000P] where P=(Fo^2^+2Fc^2^)/3'
_refine_ls_weighting_scheme calc
_refine_ls_wR_factor_gt 0.1457
_refine_ls_wR_factor_ref 0.1502
_reflns_number_gt 6270
_reflns_number_total 7208
_reflns_threshold_expression >2sigma(I)
_cod_data_source_file c0dt00322k.txt
_cod_data_source_block complex1
_cod_depositor_comments
;
The following automatic conversions were performed:

'_symmetry_cell_setting' value 'Monoclinic' changed to 'monoclinic'
according to /home/saulius/struct/CIF-dictionaries/cif_core.dic
dictionary named 'cif_core.dic' version 2.4.2 from
2011-04-26.

'_exptl_absorpt_correction_type' value 'Multi-scan'
changed to 'multi-scan' according to
/home/saulius/struct/CIF-dictionaries/cif_core.dic dictionary named
'cif_core.dic' version 2.4.2 from 2011-04-26.

Automatic conversion script
Id: cif_fix_values 1891 2012-01-12 08:04:46Z andrius 

The following automatic conversions were performed:

'_exptl_crystal_density_meas' value 'not measured' was changed to '?'
- the value is perceived as not measured.

Automatic conversion script
Id: cif_fix_values 3008 2015-01-20 13:52:24Z robertas 
;
_cod_original_cell_volume 4157.7(10)
_cod_original_sg_symbol_H-M P21/n
_cod_database_code 7026276

loop_
_symmetry_equiv_pos_as_xyz
'x, y, z'
'-x+1/2, y+1/2, -z+1/2'
'-x, -y, -z'
'x-1/2, -y-1/2, z-1/2'

loop_
_atom_site_label
_atom_site_type_symbol
_atom_site_fract_x
_atom_site_fract_y
_atom_site_fract_z
_atom_site_U_iso_or_equiv
_atom_site_adp_type
_atom_site_occupancy
_atom_site_symmetry_multiplicity
_atom_site_calc_flag
_atom_site_refinement_flags
W1 W 0.56568(4) 0.73613(4) 0.19108(4) 0.01268(18) Uani 1 1 d .
W2 W 0.48654(5) 1.03538(4) 0.29667(4) 0.01454(18) Uani 1 1 d .
W3 W 0.65348(4) 0.98265(4) 0.24149(3) 0.01296(18) Uani 1 1 d .
W4 W 0.36078(4) 0.70861(4) 0.06981(4) 0.01307(18) Uani 1 1 d .
W5 W 0.30431(4) 1.15201(4) 0.04271(4) 0.01328(18) Uani 1 1 d .
W6 W 0.22788(4) 0.92607(4) -0.00763(3) 0.01331(18) Uani 1 1 d .
W7 W 0.39268(5) 0.79028(4) 0.23907(4) 0.01475(18) Uani 1 1 d .
W8 W 0.25593(5) 1.00801(5) 0.16064(4) 0.01568(19) Uani 1 1 d .
W9 W 0.52980(4) 1.18176(4) 0.17607(3) 0.01215(18) Uani 1 1 d .
Si1 Si 0.4436(3) 0.9477(3) 0.1141(2) 0.0104(9) Uani 1 1 d .
Cu1 Cu 0.52029(14) 0.79994(14) 0.00985(10) 0.0151(4) Uani 1 1 d .
Cu2 Cu 0.59235(13) 1.01160(13) 0.05387(10) 0.0120(4) Uani 1 1 d .
O1 O 0.4787(7) 0.9514(7) 0.0485(6) 0.011(2) Uani 1 1 d U
O2 O 0.3732(7) 1.1391(7) -0.0085(6) 0.015(2) Uani 1 1 d U
O3 O 0.5399(8) 1.1578(7) 0.0896(6) 0.016(2) Uani 1 1 d U
O4 O 0.4409(7) 0.8372(7) 0.1421(6) 0.014(2) Uani 1 1 d U
O5 O 0.1810(8) 0.9493(8) 0.0720(7) 0.023(3) Uani 1 1 d .
O6 O 0.2476(7) 1.1292(7) 0.1156(6) 0.014(2) Uani 1 1 d U
O7 O 0.4046(7) 1.1875(7) 0.1288(6) 0.015(2) Uani 1 1 d U
O8 O 0.6182(8) 0.8520(7) 0.2428(6) 0.019(3) Uani 1 1 d U
O9 O 0.3000(8) 0.8773(8) 0.1924(6) 0.020(3) Uani 1 1 d U
O10 O 0.5037(8) 1.1615(7) 0.2682(6) 0.017(3) Uani 1 1 d .
O11 O 0.6557(8) 0.9721(7) 0.1535(6) 0.017(3) Uani 1 1 d U
O12 O 0.3003(7) 0.9262(7) -0.0558(6) 0.015(2) Uani 1 1 d U
O13 O 0.5050(7) 1.0124(7) 0.1837(6) 0.014(2) Uani 1 1 d U
O14 O 0.3349(8) 0.7056(8) 0.1613(6) 0.020(3) Uani 1 1 d .
O15 O 0.4628(8) 0.8991(7) 0.2890(6) 0.017(2) Uani 1 1 d U
O16 O 0.3432(8) 0.9927(7) 0.0872(6) 0.013(2) Uani 1 1 d U
O17 O 0.6065(8) 1.0051(7) 0.3214(6) 0.017(2) Uani 1 1 d U
O18 O 0.3631(7) 1.0596(7) 0.2366(6) 0.016(2) Uani 1 1 d U
O19 O 0.5009(8) 0.7273(7) 0.2596(6) 0.013(2) Uani 1 1 d U
O20 O 0.2544(8) 1.2633(8) 0.0155(6) 0.022(3) Uani 1 1 d U
O21 O 0.4692(8) 0.6507(7) 0.1326(6) 0.021(3) Uani 1 1 d .
O22 O 0.7638(8) 0.9703(8) 0.2987(6) 0.021(3) Uani 1 1 d .
O23 O 0.3027(8) 0.6051(8) 0.0313(7) 0.025(3) Uani 1 1 d .
O24 O 0.1804(8) 1.0219(8) 0.2029(7) 0.025(3) Uani 1 1 d .
O25 O 0.6481(8) 0.6545(8) 0.2358(6) 0.020(3) Uani 1 1 d U
O26 O 0.5585(8) 1.3022(8) 0.1913(7) 0.023(3) Uani 1 1 d .
O27 O 0.1277(7) 0.8949(8) -0.0738(6) 0.020(3) Uani 1 1 d .
O28 O 0.4900(8) 1.0611(8) 0.3838(6) 0.020(3) Uani 1 1 d .
O29 O 0.2678(8) 0.8048(7) 0.0360(6) 0.017(2) Uani 1 1 d U
O30 O 0.2135(7) 1.0677(7) -0.0202(6) 0.015(2) Uani 1 1 d .
O31 O 0.4105(7) 0.7433(7) 0.0073(6) 0.014(2) Uani 1 1 d .
O32 O 0.5870(8) 0.7653(8) 0.1111(6) 0.018(3) Uani 1 1 d U
O33 O 0.6423(8) 1.1243(7) 0.2317(6) 0.023(3) Uani 1 1 d .
O34 O 0.3621(9) 0.7437(8) 0.3065(6) 0.022(3) Uani 1 1 d .
N1 N 0.5742(11) 1.2733(11) 0.3923(9) 0.030(4) Uani 1 1 d .
N2 N 0.4772(13) 0.5193(13) 0.2623(11) 0.045(5) Uani 1 1 d U
N3 N 0.2106(11) 0.5503(12) 0.1379(9) 0.034(4) Uani 1 1 d .
N4 N 0.1327(9) 0.6915(10) -0.1064(7) 0.020(3) Uani 1 1 d .
N5 N 0.9358(15) 1.0085(13) 0.4097(11) 0.065(8) Uani 1 1 d .
N6 N 0.3315(11) 1.2680(12) 0.2347(9) 0.033(4) Uani 1 1 d .
O1W O 0.5368(14) 1.3412(14) 0.5477(11) 0.077(6) Uani 1 1 d U
O2W O 0.4953(14) 1.4436(18) 0.4155(15) 0.104(8) Uani 1 1 d .
O3W O 0.4141(10) 1.0901(11) 0.5085(8) 0.044(4) Uani 1 1 d .
O4W O 0.6366(10) 1.1408(11) 0.5682(9) 0.047(4) Uani 1 1 d .
O5W O 0.3707(12) 1.2616(13) 0.3880(9) 0.058(5) Uani 1 1 d .
O6W O 0.7267(11) 1.2551(11) 0.3504(9) 0.046(4) Uani 1 1 d U
O7W O 0.2599(15) 0.4449(14) -0.0555(11) 0.087(7) Uani 1 1 d .
O8W O 0.2817(11) 0.7355(11) -0.1404(9) 0.050(4) Uani 1 1 d .
O9W O 0.5557(12) 0.6384(12) -0.0308(10) 0.067(6) Uani 1 1 d .
O10W O 0.3556(14) 0.4135(13) 0.1481(11) 0.076(6) Uani 1 1 d .
O11W O 0.6547(11) 1.4515(12) 0.3121(10) 0.058(5) Uani 1 1 d .
O12W O 0.5036(6) 1.1946(6) 0.4682(5) 0.0023(19) Uani 1 1 d U

loop_
_atom_site_aniso_label
_atom_site_aniso_U_11
_atom_site_aniso_U_22
_atom_site_aniso_U_33
_atom_site_aniso_U_23
_atom_site_aniso_U_13
_atom_site_aniso_U_12
W1 0.0084(4) 0.0181(3) 0.0138(3) 0.0023(2) 0.0068(3) 0.0016(2)
W2 0.0125(4) 0.0204(3) 0.0138(3) -0.0009(3) 0.0084(3) -0.0003(3)
W3 0.0070(4) 0.0215(3) 0.0118(3) 0.0011(2) 0.0052(3) 0.0001(2)
W4 0.0100(4) 0.0170(3) 0.0147(4) -0.0004(2) 0.0075(3) -0.0021(2)
W5 0.0094(4) 0.0180(3) 0.0158(3) 0.0023(2) 0.0085(3) 0.0024(2)
W6 0.0060(4) 0.0222(3) 0.0140(3) 0.0003(3) 0.0063(3) -0.0010(2)
W7 0.0125(4) 0.0191(3) 0.0160(4) 0.0015(3) 0.0093(3) -0.0004(3)
W8 0.0106(4) 0.0225(3) 0.0176(4) 0.0013(3) 0.0095(3) 0.0016(3)
W9 0.0101(4) 0.0163(3) 0.0122(3) -0.0003(2) 0.0067(3) -0.0008(2)
Si1 0.007(2) 0.0158(19) 0.009(2) 0.0001(17) 0.0048(18) 0.0000(17)
Cu1 0.0108(11) 0.0226(10) 0.0132(10) 0.0032(8) 0.0061(9) -0.0022(8)
Cu2 0.0047(10) 0.0204(9) 0.0131(10) 0.0009(7) 0.0057(8) -0.0007(7)
O1 0.009(4) 0.015(4) 0.010(4) -0.002(3) 0.005(3) -0.001(3)
O2 0.015(3) 0.017(3) 0.015(3) 0.0004(19) 0.0073(19) 0.0006(19)
O3 0.016(3) 0.017(3) 0.016(3) -0.0005(19) 0.0073(19) -0.0004(19)
O4 0.013(3) 0.015(3) 0.015(3) -0.0010(18) 0.0063(19) 0.0013(18)
O5 0.018(7) 0.028(6) 0.025(7) 0.000(5) 0.012(6) 0.005(5)
O6 0.014(4) 0.019(4) 0.016(4) 0.002(3) 0.014(3) 0.001(3)
O7 0.013(4) 0.018(4) 0.016(4) 0.003(3) 0.007(3) 0.002(3)
O8 0.019(3) 0.018(3) 0.020(3) -0.0010(19) 0.006(2) -0.0016(19)
O9 0.014(4) 0.029(4) 0.023(4) 0.012(4) 0.014(4) 0.011(3)
O10 0.022(7) 0.014(5) 0.019(6) 0.000(4) 0.011(5) -0.002(4)
O11 0.017(4) 0.019(4) 0.019(4) 0.003(3) 0.011(4) -0.003(3)
O12 0.014(4) 0.019(4) 0.017(4) 0.000(3) 0.010(3) -0.001(3)
O13 0.010(4) 0.014(4) 0.017(4) 0.002(3) 0.006(3) -0.001(3)
O14 0.021(7) 0.029(6) 0.019(6) -0.003(5) 0.017(6) -0.001(5)
O15 0.018(3) 0.019(3) 0.016(3) -0.0013(19) 0.0091(19) -0.0039(19)
O16 0.014(3) 0.013(3) 0.013(3) -0.0003(18) 0.0047(19) 0.0009(19)
O17 0.017(3) 0.018(3) 0.017(3) -0.0012(19) 0.0077(19) 0.0016(19)
O18 0.014(3) 0.019(3) 0.014(3) -0.0034(19) 0.0056(19) 0.0015(19)
O19 0.015(4) 0.017(4) 0.011(4) 0.002(3) 0.009(3) 0.003(3)
O20 0.021(3) 0.022(3) 0.022(3) -0.0008(19) 0.008(2) 0.0019(19)
O21 0.028(8) 0.011(5) 0.022(7) 0.002(4) 0.008(6) -0.002(5)
O22 0.019(7) 0.032(6) 0.014(6) 0.003(5) 0.007(5) 0.000(5)
O23 0.025(8) 0.031(6) 0.026(7) -0.002(5) 0.018(6) -0.012(5)
O24 0.013(7) 0.026(6) 0.034(8) -0.007(5) 0.006(6) 0.005(5)
O25 0.014(5) 0.025(4) 0.025(4) 0.005(3) 0.010(4) 0.004(3)
O26 0.023(8) 0.019(6) 0.032(7) 0.009(5) 0.015(6) 0.004(5)
O27 0.011(7) 0.033(6) 0.016(6) 0.009(5) 0.007(5) 0.009(5)
O28 0.014(7) 0.026(6) 0.024(7) -0.002(5) 0.011(5) -0.004(5)
O29 0.016(3) 0.018(3) 0.017(3) 0.0000(19) 0.0074(19) -0.0008(19)
O30 0.010(6) 0.016(5) 0.014(6) 0.002(4) 0.001(5) 0.003(4)
O31 0.008(6) 0.022(5) 0.008(5) 0.005(4) -0.003(5) -0.002(4)
O32 0.014(4) 0.024(4) 0.021(4) 0.002(3) 0.010(4) 0.002(3)
O33 0.029(8) 0.010(5) 0.021(6) 0.002(4) 0.001(6) -0.004(5)
O34 0.029(8) 0.022(6) 0.021(7) 0.012(5) 0.017(6) 0.009(5)
N1 0.020(10) 0.041(9) 0.031(9) -0.012(7) 0.011(8) -0.010(7)
N2 0.040(6) 0.044(6) 0.052(6) 0.008(4) 0.020(4) -0.002(4)
N3 0.019(10) 0.049(10) 0.035(10) 0.012(8) 0.011(8) -0.011(8)
N4 0.011(8) 0.031(8) 0.013(7) -0.001(6) 0.000(6) 0.000(6)
N5 0.065(16) 0.043(10) 0.054(13) 0.017(9) -0.015(12) -0.032(10)
N6 0.025(10) 0.043(9) 0.033(10) -0.010(7) 0.014(8) -0.009(7)
O1W 0.077(6) 0.076(6) 0.077(6) -0.001(2) 0.029(3) 0.001(2)
O2W 0.052(15) 0.121(19) 0.15(2) 0.010(16) 0.046(15) -0.014(13)
O3W 0.038(10) 0.068(10) 0.041(9) -0.005(8) 0.033(8) 0.003(8)
O4W 0.031(10) 0.064(10) 0.055(10) -0.004(8) 0.026(8) -0.006(7)
O5W 0.059(13) 0.074(11) 0.047(10) -0.012(8) 0.028(9) 0.017(9)
O6W 0.042(6) 0.055(5) 0.045(6) -0.008(4) 0.020(4) 0.000(4)
O7W 0.107(19) 0.058(11) 0.072(14) 0.001(10) 0.009(13) -0.010(11)
O8W 0.036(10) 0.061(10) 0.052(10) -0.016(8) 0.017(8) -0.009(8)
O9W 0.053(12) 0.052(10) 0.078(13) -0.001(9) 0.004(10) 0.014(9)
O10W 0.085(16) 0.065(12) 0.077(14) 0.009(10) 0.030(12) 0.025(11)
O11W 0.045(11) 0.069(11) 0.059(11) -0.014(9) 0.021(9) -0.008(9)
O12W 0.002(3) 0.004(2) 0.002(2) -0.0011(18) 0.0011(18) 0.0004(18)

loop_
_atom_type_symbol
_atom_type_description
_atom_type_scat_dispersion_real
_atom_type_scat_dispersion_imag
_atom_type_scat_source
H H 0.0000 0.0000 'International Tables Vol C Tables 4.2.6.8 and 6.1.1.4'
N N 0.0061 0.0033 'International Tables Vol C Tables 4.2.6.8 and 6.1.1.4'
O O 0.0106 0.0060 'International Tables Vol C Tables 4.2.6.8 and 6.1.1.4'
Si Si 0.0817 0.0704 'International Tables Vol C Tables 4.2.6.8 and 6.1.1.4'
Cu Cu 0.3201 1.2651 'International Tables Vol C Tables 4.2.6.8 and 6.1.1.4'
W W -0.8490 6.8722 'International Tables Vol C Tables 4.2.6.8 and 6.1.1.4'

loop_
_geom_angle_atom_site_label_1
_geom_angle_atom_site_label_2
_geom_angle_atom_site_label_3
_geom_angle
_geom_angle_site_symmetry_1
_geom_angle_site_symmetry_3
O25 W1 O32 102.9(5) . .
O25 W1 O8 99.6(5) . .
O32 W1 O8 95.0(5) . .
O25 W1 O21 102.0(5) . .
O32 W1 O21 89.8(5) . .
O8 W1 O21 156.2(5) . .
O25 W1 O19 97.1(5) . .
O32 W1 O19 159.5(5) . .
O8 W1 O19 86.2(5) . .
O21 W1 O19 81.4(5) . .
O25 W1 O4 170.4(5) . .
O32 W1 O4 86.2(5) . .
O8 W1 O4 82.4(4) . .
O21 W1 O4 74.7(4) . .
O19 W1 O4 73.6(4) . .
O28 W2 O17 98.8(5) . .
O28 W2 O10 99.1(5) . .
O17 W2 O10 91.3(5) . .
O28 W2 O15 102.0(5) . .
O17 W2 O15 87.8(5) . .
O10 W2 O15 158.8(5) . .
O28 W2 O18 101.8(5) . .
O17 W2 O18 159.3(5) . .
O10 W2 O18 84.1(5) . .
O15 W2 O18 89.3(5) . .
O28 W2 O13 170.7(5) . .
O17 W2 O13 73.8(4) . .
O10 W2 O13 75.8(4) . .
O15 W2 O13 83.7(4) . .
O18 W2 O13 85.6(4) . .
O22 W3 O11 103.2(6) . .
O22 W3 O8 98.3(5) . .
O11 W3 O8 93.2(5) . .
O22 W3 O33 101.4(5) . .
O11 W3 O33 91.2(5) . .
O8 W3 O33 158.3(5) . .
O22 W3 O17 96.6(5) . .
O11 W3 O17 160.1(5) . .
O8 W3 O17 85.8(5) . .
O33 W3 O17 82.9(5) . .
O22 W3 O13 169.6(5) . .
O11 W3 O13 86.6(5) . .
O8 W3 O13 84.6(4) . .
O33 W3 O13 74.4(4) . .
O17 W3 O13 73.6(4) . .
O23 W4 O31 103.5(5) . .
O23 W4 O21 99.2(5) . .
O31 W4 O21 90.5(5) . .
O23 W4 O29 100.8(5) . .
O31 W4 O29 94.7(5) . .
O21 W4 O29 157.5(4) . .
O23 W4 O14 96.5(5) . .
O31 W4 O14 159.6(5) . .
O21 W4 O14 82.4(5) . .
O29 W4 O14 85.3(5) . .
O23 W4 O4 169.6(5) . .
O31 W4 O4 85.7(4) . .
O21 W4 O4 75.8(4) . .
O29 W4 O4 82.8(4) . .
O14 W4 O4 74.0(4) . .
O20 W5 O2 103.7(5) . .
O20 W5 O30 100.3(5) . .
O2 W5 O30 94.0(5) . .
O20 W5 O7 101.1(5) . .
O2 W5 O7 91.2(5) . .
O30 W5 O7 156.1(4) . .
O20 W5 O6 94.1(5) . .
O2 W5 O6 162.1(4) . .
O30 W5 O6 85.3(5) . .
O7 W5 O6 82.7(5) . .
O20 W5 O16 166.4(5) . .
O2 W5 O16 88.9(4) . .
O30 W5 O16 73.2(4) . .
O7 W5 O16 83.6(4) . .
O6 W5 O16 73.7(4) . .
O27 W6 O12 103.1(5) . .
O27 W6 O29 101.0(5) . .
O12 W6 O29 93.5(5) . .
O27 W6 O30 96.8(5) . .
O12 W6 O30 90.2(5) . .
O29 W6 O30 160.5(4) . .
O27 W6 O5 95.7(5) . .
O12 W6 O5 160.7(5) . .
O29 W6 O5 87.2(5) . .
O30 W6 O5 83.1(5) . .
O27 W6 O16 167.3(5) . .
O12 W6 O16 86.1(5) . .
O29 W6 O16 87.0(4) . .
O30 W6 O16 74.2(4) . .
O5 W6 O16 74.6(5) . .
O34 W7 O19 100.9(5) . .
O34 W7 O14 101.7(5) . .
O19 W7 O14 91.5(5) . .
O34 W7 O9 101.6(5) . .
O19 W7 O9 157.3(5) . .
O14 W7 O9 86.3(5) . .
O34 W7 O15 100.7(5) . .
O19 W7 O15 85.5(5) . .
O14 W7 O15 157.6(5) . .
O9 W7 O15 88.0(5) . .
O34 W7 O4 173.4(4) . .
O19 W7 O4 74.3(4) . .
O14 W7 O4 74.2(4) . .
O9 W7 O4 83.4(4) . .
O15 W7 O4 83.6(4) . .
O24 W8 O6 101.3(5) . .
O24 W8 O5 99.6(5) . .
O6 W8 O5 92.0(5) . .
O24 W8 O9 100.8(5) . .
O6 W8 O9 157.8(5) . .
O5 W8 O9 86.2(5) . .
O24 W8 O18 100.4(5) . .
O6 W8 O18 85.6(5) . .
O5 W8 O18 160.0(5) . .
O9 W8 O18 88.6(5) . .
O24 W8 O16 172.3(5) . .
O6 W8 O16 75.0(4) . .
O5 W8 O16 74.0(5) . .
O9 W8 O16 83.3(4) . .
O18 W8 O16 86.2(4) . .
O26 W9 O3 103.0(5) . .
O26 W9 O7 102.5(5) . .
O3 W9 O7 90.8(5) . .
O26 W9 O33 99.3(5) . .
O3 W9 O33 93.1(5) . .
O7 W9 O33 156.5(4) . .
O26 W9 O10 96.4(5) . .
O3 W9 O10 160.6(4) . .
O7 W9 O10 83.8(5) . .
O33 W9 O10 84.9(5) . .
O26 W9 O13 167.3(5) . .
O3 W9 O13 87.8(4) . .
O7 W9 O13 84.0(4) . .
O33 W9 O13 73.0(4) . .
O10 W9 O13 73.2(4) . .
O1 Si1 O13 111.9(6) . .
O1 Si1 O4 111.8(6) . .
O13 Si1 O4 108.1(6) . .
O1 Si1 O16 110.3(6) . .
O13 Si1 O16 106.5(6) . .
O4 Si1 O16 108.0(6) . .
O3 Cu1 O31 89.4(5) 3_675 .
O3 Cu1 O32 175.8(5) 3_675 .
O31 Cu1 O32 94.3(5) . .
O3 Cu1 O2 88.0(5) 3_675 3_675
O31 Cu1 O2 177.1(4) . 3_675
O32 Cu1 O2 88.2(5) . 3_675
O3 Cu1 O1 88.2(4) 3_675 .
O31 Cu1 O1 89.2(4) . .
O32 Cu1 O1 89.9(4) . .
O2 Cu1 O1 89.7(4) 3_675 .
O11 Cu2 O12 88.7(5) . 3_675
O11 Cu2 O1 176.8(5) . 3_675
O12 Cu2 O1 94.5(5) 3_675 3_675
O11 Cu2 O1 93.5(5) . .
O12 Cu2 O1 177.6(4) 3_675 .
O1 Cu2 O1 83.3(5) 3_675 .
O11 Cu2 O3 92.7(4) . .
O12 Cu2 O3 92.7(4) 3_675 .
O1 Cu2 O3 87.2(4) 3_675 .
O1 Cu2 O3 86.2(4) . .
O11 Cu2 O2 91.6(4) . 3_675
O12 Cu2 O2 92.8(4) 3_675 3_675
O1 Cu2 O2 88.2(4) 3_675 3_675
O1 Cu2 O2 88.2(4) . 3_675
O3 Cu2 O2 173.1(4) . 3_675
O11 Cu2 Cu2 134.9(4) . 3_675
O12 Cu2 Cu2 136.4(3) 3_675 3_675
O1 Cu2 Cu2 41.9(3) 3_675 3_675
O1 Cu2 Cu2 41.4(3) . 3_675
O3 Cu2 Cu2 85.6(3) . 3_675
O2 Cu2 Cu2 87.6(3) 3_675 3_675
Si1 O1 Cu2 125.8(6) . 3_675
Si1 O1 Cu2 125.6(6) . .
Cu2 O1 Cu2 96.7(5) 3_675 .
Si1 O1 Cu1 117.4(5) . .
Cu2 O1 Cu1 91.3(4) 3_675 .
Cu2 O1 Cu1 90.3(4) . .
W5 O2 Cu1 136.6(6) . 3_675
W5 O2 Cu2 125.8(5) . 3_675
Cu1 O2 Cu2 91.6(4) 3_675 3_675
W9 O3 Cu1 135.7(6) . 3_675
W9 O3 Cu2 127.2(5) . .
Cu1 O3 Cu2 93.0(4) 3_675 .
Si1 O4 W4 125.5(6) . .
Si1 O4 W1 124.2(6) . .
W4 O4 W1 89.9(3) . .
Si1 O4 W7 125.4(6) . .
W4 O4 W7 90.5(4) . .
W1 O4 W7 90.5(4) . .
W8 O5 W6 119.1(6) . .
W8 O6 W5 120.7(5) . .
W9 O7 W5 145.0(7) . .
W3 O8 W1 149.6(7) . .
W7 O9 W8 151.4(7) . .
W2 O10 W9 120.0(5) . .
W3 O11 Cu2 141.7(7) . .
W6 O12 Cu2 140.5(6) . 3_675
Si1 O13 W3 121.2(6) . .
Si1 O13 W9 123.2(6) . .
W3 O13 W9 91.9(4) . .
Si1 O13 W2 127.5(6) . .
W3 O13 W2 92.6(4) . .
W9 O13 W2 90.9(4) . .
W7 O14 W4 121.0(6) . .
W2 O15 W7 150.8(6) . .
Si1 O16 W6 121.5(5) . .
Si1 O16 W5 124.4(6) . .
W6 O16 W5 92.7(4) . .
Si1 O16 W8 126.0(6) . .
W6 O16 W8 92.3(4) . .
W5 O16 W8 90.4(4) . .
W2 O17 W3 120.0(6) . .
W2 O18 W8 145.6(6) . .
W7 O19 W1 121.4(5) . .
W4 O21 W1 118.2(5) . .
W6 O29 W4 149.1(7) . .
W5 O30 W6 119.4(5) . .
W4 O31 Cu1 138.7(6) . .
W1 O32 Cu1 138.3(7) . .
W9 O33 W3 120.0(6) . .

loop_
_geom_bond_atom_site_label_1
_geom_bond_atom_site_label_2
_geom_bond_distance
_geom_bond_site_symmetry_2
W1 O25 1.722(11) .
W1 O32 1.798(12) .
W1 O8 1.918(10) .
W1 O21 1.958(11) .
W1 O19 2.026(11) .
W1 O4 2.357(11) .
W2 O28 1.747(12) .
W2 O17 1.882(12) .
W2 O10 1.886(10) .
W2 O15 1.917(10) .
W2 O18 1.945(11) .
W2 O13 2.398(12) .
W3 O22 1.737(12) .
W3 O11 1.768(12) .
W3 O8 1.898(10) .
W3 O33 1.967(10) .
W3 O17 2.036(12) .
W3 O13 2.296(11) .
W4 O23 1.725(11) .
W4 O31 1.793(12) .
W4 O21 1.913(12) .
W4 O29 1.937(11) .
W4 O14 2.019(11) .
W4 O4 2.345(10) .
W5 O20 1.728(11) .
W5 O2 1.794(12) .
W5 O30 1.927(10) .
W5 O7 1.928(11) .
W5 O6 2.023(11) .
W5 O16 2.366(10) .
W6 O27 1.720(11) .
W6 O12 1.788(12) .
W6 O29 1.885(10) .
W6 O30 1.975(10) .
W6 O5 2.032(13) .
W6 O16 2.290(10) .
W7 O34 1.725(12) .
W7 O19 1.875(11) .
W7 O14 1.880(11) .
W7 O9 1.880(11) .
W7 O15 1.921(10) .
W7 O4 2.434(11) .
W8 O24 1.753(14) .
W8 O6 1.878(10) .
W8 O5 1.901(12) .
W8 O9 1.957(11) .
W8 O18 1.960(11) .
W8 O16 2.413(12) .
W9 O26 1.724(11) .
W9 O3 1.818(11) .
W9 O7 1.904(11) .
W9 O33 1.922(12) .
W9 O10 2.052(11) .
W9 O13 2.389(10) .
Si1 O1 1.613(12) .
Si1 O13 1.631(11) .
Si1 O4 1.632(11) .
Si1 O16 1.647(12) .
Cu1 O3 1.931(11) 3_675
Cu1 O31 1.945(12) .
Cu1 O32 1.947(12) .
Cu1 O2 1.949(12) 3_675
Cu1 O1 2.416(10) .
Cu2 O11 1.930(11) .
Cu2 O12 1.946(11) 3_675
Cu2 O1 1.986(10) 3_675
Cu2 O1 2.006(11) .
Cu2 O3 2.406(11) .
Cu2 O2 2.420(11) 3_675
Cu2 Cu2 2.982(4) 3_675
O1 Cu2 1.986(10) 3_675
O2 Cu1 1.949(12) 3_675
O2 Cu2 2.420(11) 3_675
O3 Cu1 1.931(11) 3_675
O12 Cu2 1.946(11) 3_675
